data_7035623
loop_
_publ_author_name
'Yuan, Jian'
'Hughes, Russell P.'
'Rheingold, Arnold L.'

_publ_section_title
;
 A (pentafluoroethyl)(trifluoromethyl)carbene complex of iridium and
 reductive activation of its sp(3)\a, \b, and \g carbon-fluorine bonds to
 give perfluoro-2-butyne, perfluoro-1,2,3-butatriene and
 perfluoro-1-irida-2-methyl-2-cyclobutene) complexes.
;
_journal_issue 45
_journal_name_full 'Dalton transactions (Cambridge, England : 2003)'
_journal_page_first 19518
_journal_page_last 19527
_journal_paper_doi 10.1039/c5dt02075a
_journal_volume 44
_journal_year 2015
_chemical_formula_moiety '0.5(C28 F12 Ir2 O2)'
_chemical_formula_sum 'C14 F6 Ir O'
_chemical_formula_weight 490.34
_space_group_crystal_system orthorhombic
_space_group_IT_number 62
_space_group_name_Hall '-P 2ac 2n'
_space_group_name_H-M_alt 'P n m a'
_symmetry_space_group_name_Hall '-P 2ac 2n'
_symmetry_space_group_name_H-M 'P n m a'
_audit_creation_date 2015-05-28
_audit_creation_method
;
Olex2 1.2
(compiled 2015.01.26 svn.r3150 for OlexSys, GUI svn.r4998)
;
_audit_update_record
;
2015-05-29 deposited with the CCDC.
2015-07-03 downloaded from the CCDC.
;
_cell_angle_alpha 90
_cell_angle_beta 90
_cell_angle_gamma 90
_cell_formula_units_Z 4
_cell_length_a 15.2475(9)
_cell_length_b 14.3291(8)
_cell_length_c 7.6320(5)
_cell_measurement_reflns_used 6696
_cell_measurement_temperature 198.15
_cell_measurement_theta_max 28.12
_cell_measurement_theta_min 2.67
_cell_volume 1667.46(17)
_computing_molecular_graphics 'Olex2 (Dolomanov et al., 2009)'
_computing_publication_material 'Olex2 (Dolomanov et al., 2009)'
_computing_structure_refinement 'XL (Sheldrick, 2008)'
_diffrn_ambient_temperature 198.15
_diffrn_measured_fraction_theta_full 0.997
_diffrn_measured_fraction_theta_max 0.967
_diffrn_measurement_device_type 'CCD area detector'
_diffrn_measurement_method 'phi and omega scans'
_diffrn_radiation_monochromator graphite
_diffrn_radiation_type MoK\a
_diffrn_radiation_wavelength 0.71073
_diffrn_reflns_av_R_equivalents 0.0404
_diffrn_reflns_av_unetI/netI 0.0299
_diffrn_reflns_laue_measured_fraction_full 0.997
_diffrn_reflns_laue_measured_fraction_max 0.967
_diffrn_reflns_limit_h_max 20
_diffrn_reflns_limit_h_min -18
_diffrn_reflns_limit_k_max 9
_diffrn_reflns_limit_k_min -18
_diffrn_reflns_limit_l_max 9
_diffrn_reflns_limit_l_min -9
_diffrn_reflns_number 8721
_diffrn_reflns_point_group_measured_fraction_full 0.997
_diffrn_reflns_point_group_measured_fraction_max 0.967
_diffrn_reflns_theta_full 25.000
_diffrn_reflns_theta_max 28.166
_diffrn_reflns_theta_min 2.843
_exptl_absorpt_coefficient_mu 8.061
_exptl_absorpt_correction_T_max 0.288
_exptl_absorpt_correction_T_min 0.108
_exptl_absorpt_correction_type multi-scan
_exptl_crystal_colour colorless
_exptl_crystal_density_diffrn 1.953
_exptl_crystal_description block
_exptl_crystal_F_000 892
_exptl_crystal_size_max 0.24
_exptl_crystal_size_mid 0.24
_exptl_crystal_size_min 0.18
_refine_diff_density_max 1.869
_refine_diff_density_min -2.402
_refine_diff_density_rms 0.198
_refine_ls_extinction_method none
_refine_ls_goodness_of_fit_ref 1.172
_refine_ls_hydrogen_treatment undef
_refine_ls_matrix_type full
_refine_ls_number_parameters 190
_refine_ls_number_reflns 2058
_refine_ls_number_restraints 0
_refine_ls_restrained_S_all 1.172
_refine_ls_R_factor_all 0.0408
_refine_ls_R_factor_gt 0.0386
_refine_ls_shift/su_max 0.001
_refine_ls_shift/su_mean 0.000
_refine_ls_structure_factor_coef Fsqd
_refine_ls_weighting_details 'w=1/[\s^2^(Fo^2^)+(0.0379P)^2^+17.3122P] where P=(Fo^2^+2Fc^2^)/3'
_refine_ls_weighting_scheme calc
_refine_ls_wR_factor_gt 0.1106
_refine_ls_wR_factor_ref 0.1116
_reflns_Friedel_coverage 0.000
_reflns_number_gt 1892
_reflns_number_total 2058
_reflns_threshold_expression 'I > 2\s(I)'
_cod_data_source_file c5dt02075a2.cif
_cod_data_source_block rph416a
_cod_depositor_comments 'Adding full bibliography for 7035622--7035624.cif.'
_cod_database_code 7035623
_shelx_space_group_comment
;
The symmetry employed for this shelxl refinement is uniquely defined
by the following loop, which should always be used as a source of
symmetry information in preference to the above space-group names.
They are only intended as comments.
;
_shelx_estimated_absorpt_t_max 0.325
_shelx_estimated_absorpt_t_min 0.248
_olex2_refinement_description
;
1. Others
 Fixed Sof: F1(0.5) F2(0.5) F3(0.5) F4(0.5) F5(0.5) F6(0.5) C1(0.5) C2(0.5)
 C3(0.5) C4(0.5) C5(0.5) C6(0.5) C7(0.5) C8(0.5) C9(0.5) C11(0.5) C13(0.5)
 C14(0.5) C15(0.5)
;
_shelx_shelxl_version_number 2014/7
_olex2_submission_special_instructions 'No special instructions were received'

loop_
_space_group_symop_operation_xyz
'x, y, z'
'-x+1/2, -y, z+1/2'
'-x, y+1/2, -z'
'x+1/2, -y+1/2, -z+1/2'
'-x, -y, -z'
'x-1/2, y, -z-1/2'
'x, -y-1/2, z'
'-x-1/2, y-1/2, z-1/2'

loop_
_atom_site_label
_atom_site_type_symbol
_atom_site_fract_x
_atom_site_fract_y
_atom_site_fract_z
_atom_site_U_iso_or_equiv
_atom_site_adp_type
_atom_site_occupancy
_atom_site_site_symmetry_order
_atom_site_calc_flag
_atom_site_refinement_flags_posn
_atom_site_refinement_flags_adp
_atom_site_refinement_flags_occupancy
Ir1 Ir 0.62307(2) 0.2500 0.10303(5) 0.03116(15) Uani 1 2 d S T P
O1 O 0.4741(7) 0.2500 -0.1499(15) 0.073(3) Uani 1 2 d S T P
F1 F 0.4568(7) 0.4244(9) 0.287(2) 0.074(4) Uani 0.5 1 d . . .
F2 F 0.5527(10) 0.5305(9) 0.280(2) 0.091(5) Uani 0.5 1 d . . .
F3 F 0.5608(11) 0.4174(16) 0.4652(17) 0.115(7) Uani 0.5 1 d . . .
F4 F 0.6768(11) 0.5400(9) -0.024(2) 0.095(5) Uani 0.5 1 d . . .
F5 F 0.7782(9) 0.4523(12) -0.026(3) 0.102(6) Uani 0.5 1 d . . .
F6 F 0.6849(15) 0.4442(15) -0.216(2) 0.130(8) Uani 0.5 1 d . . .
C1 C 0.6328(14) 0.3983(14) 0.200(4) 0.053(6) Uani 0.5 1 d . . .
C2 C 0.6473(10) 0.3374(13) 0.344(2) 0.044(4) Uani 0.5 1 d . . .
C3 C 0.7256(9) 0.2842(11) 0.307(2) 0.042(4) Uani 0.5 1 d . . .
C4 C 0.7580(10) 0.3144(11) 0.144(2) 0.041(3) Uani 0.5 1 d . . .
C5 C 0.7023(14) 0.3828(13) 0.075(3) 0.048(4) Uani 0.5 1 d . . .
C6 C 0.5627(16) 0.4741(16) 0.184(4) 0.073(7) Uani 0.5 1 d . . .
C7 C 0.5941(15) 0.334(2) 0.512(3) 0.078(8) Uani 0.5 1 d . . .
C8 C 0.7664(12) 0.2129(14) 0.426(3) 0.060(5) Uani 0.5 1 d . . .
C9 C 0.8437(11) 0.2828(15) 0.059(3) 0.072(7) Uani 0.5 1 d . . .
C11 C 0.5414(12) 0.4420(15) 0.298(3) 0.056(5) Uani 0.5 1 d . . .
C13 C 0.5931(13) 0.3827(13) 0.179(2) 0.037(4) Uani 0.5 1 d . . .
C14 C 0.6471(13) 0.3894(12) 0.048(3) 0.042(3) Uani 0.5 1 d . . .
C15 C 0.7019(10) 0.4492(9) -0.0697(18) 0.034(3) Uani 0.5 1 d . . .
C16 C 0.5306(8) 0.2500 -0.0534(17) 0.046(3) Uani 1 2 d S T P

loop_
_atom_site_aniso_label
_atom_site_aniso_U_11
_atom_site_aniso_U_22
_atom_site_aniso_U_33
_atom_site_aniso_U_23
_atom_site_aniso_U_13
_atom_site_aniso_U_12
Ir1 0.0282(2) 0.0321(2) 0.0332(2) 0.000 0.00060(14) 0.000
O1 0.052(6) 0.104(9) 0.063(6) 0.000 -0.023(5) 0.000
F1 0.044(6) 0.073(8) 0.105(10) -0.022(8) 0.014(6) 0.008(6)
F2 0.099(10) 0.044(6) 0.129(13) -0.040(8) 0.032(9) -0.023(7)
F3 0.118(12) 0.184(19) 0.043(7) -0.031(10) -0.006(7) 0.083(13)
F4 0.116(12) 0.051(7) 0.118(12) 0.026(8) 0.015(10) -0.030(8)
F5 0.069(8) 0.094(11) 0.143(14) 0.057(11) 0.030(9) -0.015(8)
F6 0.172(18) 0.127(15) 0.092(12) 0.021(11) 0.022(12) -0.086(15)
C1 0.048(12) 0.035(9) 0.077(15) -0.026(9) -0.025(11) -0.003(9)
C2 0.031(7) 0.050(9) 0.051(9) -0.012(8) -0.003(6) -0.009(7)
C3 0.028(6) 0.034(6) 0.064(10) 0.009(7) -0.007(7) -0.006(5)
C4 0.029(7) 0.037(7) 0.057(9) 0.002(7) 0.008(6) -0.003(6)
C5 0.049(10) 0.038(9) 0.056(11) -0.001(8) -0.002(8) -0.008(8)
C6 0.060(13) 0.046(11) 0.11(2) 0.000(14) -0.008(14) 0.017(10)
C7 0.060(12) 0.13(2) 0.046(11) -0.039(14) 0.009(9) -0.009(14)
C8 0.048(9) 0.049(9) 0.083(14) 0.022(9) -0.024(10) -0.002(8)
C9 0.027(7) 0.075(15) 0.113(17) -0.019(12) 0.022(9) -0.010(7)
C11 0.046(10) 0.045(10) 0.078(14) -0.017(11) 0.006(10) 0.016(8)
C13 0.045(10) 0.034(9) 0.033(8) 0.005(7) 0.004(8) 0.010(8)
C14 0.040(9) 0.034(8) 0.052(10) -0.001(7) 0.011(8) -0.003(7)
C15 0.051(8) 0.026(6) 0.025(6) 0.019(5) -0.016(6) -0.028(6)
C16 0.043(6) 0.051(7) 0.044(6) 0.000 -0.002(5) 0.000

loop_
_atom_type_symbol
_atom_type_description
_atom_type_scat_dispersion_real
_atom_type_scat_dispersion_imag
_atom_type_scat_source
C C 0.0033 0.0016 'International Tables Vol C Tables 4.2.6.8 and 6.1.1.4'
F F 0.0171 0.0103 'International Tables Vol C Tables 4.2.6.8 and 6.1.1.4'
Ir Ir -1.4442 7.9887 'International Tables Vol C Tables 4.2.6.8 and 6.1.1.4'
O O 0.0106 0.0060 'International Tables Vol C Tables 4.2.6.8 and 6.1.1.4'

loop_
_geom_angle_atom_site_label_1
_geom_angle_atom_site_label_2
_geom_angle_atom_site_label_3
_geom_angle
_geom_angle_site_symmetry_1
_geom_angle_site_symmetry_3
C1 Ir1 C1 141.0(13) 7_565 .
C1 Ir1 C2 104.3(8) . 7_565
C1 Ir1 C2 36.8(8) 7_565 7_565
C1 Ir1 C2 36.8(8) . .
C1 Ir1 C2 104.3(8) 7_565 .
C1 Ir1 C3 86.2(7) . 7_565
C1 Ir1 C3 61.6(7) 7_565 7_565
C1 Ir1 C3 61.6(7) . .
C1 Ir1 C3 86.2(7) 7_565 .
C1 Ir1 C5 37.2(8) . .
C1 Ir1 C5 142.0(8) 7_565 .
C2 Ir1 C2 67.5(10) . 7_565
C2 Ir1 C3 56.4(6) 7_565 .
C2 Ir1 C3 37.3(6) 7_565 7_565
C2 Ir1 C3 37.3(6) . .
C2 Ir1 C3 56.4(6) . 7_565
C2 Ir1 C5 117.2(7) 7_565 .
C2 Ir1 C5 61.5(7) . .
C3 Ir1 C3 25.1(8) 7_565 .
C3 Ir1 C5 60.9(6) . .
C3 Ir1 C5 83.0(7) 7_565 .
C13 Ir1 C1 143.1(7) 7_565 .
C13 Ir1 C1 16.8(6) 7_565 7_565
C13 Ir1 C1 16.8(6) . .
C13 Ir1 C1 143.1(7) . 7_565
C13 Ir1 C2 44.4(7) . .
C13 Ir1 C2 108.7(7) 7_565 .
C13 Ir1 C2 44.4(7) 7_565 7_565
C13 Ir1 C2 108.7(7) . 7_565
C13 Ir1 C3 75.9(7) 7_565 7_565
C13 Ir1 C3 99.2(7) 7_565 .
C13 Ir1 C3 99.2(7) . 7_565
C13 Ir1 C3 75.9(7) . .
C13 Ir1 C5 50.5(8) . .
C13 Ir1 C5 158.4(8) 7_565 .
C13 Ir1 C13 137.4(10) . 7_565
C13 Ir1 C14 36.9(7) . .
C13 Ir1 C14 36.9(7) 7_565 7_565
C13 Ir1 C14 174.2(7) 7_565 .
C13 Ir1 C14 174.2(7) . 7_565
C14 Ir1 C1 164.3(8) . 7_565
C14 Ir1 C1 31.4(8) . .
C14 Ir1 C1 164.3(8) 7_565 .
C14 Ir1 C1 31.4(8) 7_565 7_565
C14 Ir1 C2 66.5(7) . .
C14 Ir1 C2 66.5(7) 7_565 7_565
C14 Ir1 C2 132.1(7) . 7_565
C14 Ir1 C2 132.1(7) 7_565 .
C14 Ir1 C3 103.0(7) 7_565 .
C14 Ir1 C3 78.9(7) 7_565 7_565
C14 Ir1 C3 103.1(7) . 7_565
C14 Ir1 C3 78.9(7) . .
C14 Ir1 C5 134.1(8) 7_565 .
C14 Ir1 C5 22.6(6) . .
C14 Ir1 C14 148.8(10) 7_565 .
C16 Ir1 C1 105.2(5) . .
C16 Ir1 C1 105.2(5) . 7_565
C16 Ir1 C2 130.7(5) . 7_565
C16 Ir1 C2 130.7(5) . .
C16 Ir1 C3 166.7(4) . .
C16 Ir1 C3 166.7(4) . 7_565
C16 Ir1 C5 110.2(6) . .
C16 Ir1 C13 90.8(6) . 7_565
C16 Ir1 C13 90.8(6) . .
C16 Ir1 C14 90.2(6) . .
C16 Ir1 C14 90.2(6) . 7_565
C6 F2 C11 50.7(17) . .
C7 F3 C11 124.1(16) . .
C15 F5 C5 56.8(10) . .
C2 C1 Ir1 71.6(11) . .
C2 C1 C5 107.6(17) . .
C2 C1 C6 127(2) . .
C2 C1 C11 90.6(19) . .
C5 C1 Ir1 71.7(11) . .
C5 C1 C6 125(2) . .
C5 C1 C11 162(2) . .
C6 C1 Ir1 126.8(14) . .
C6 C1 C11 36.9(13) . .
C11 C1 Ir1 115.9(13) . .
C13 C1 Ir1 63(3) . .
C13 C1 C2 97(3) . .
C13 C1 C5 118(4) . .
C13 C1 C6 65(3) . .
C13 C1 C11 59(3) . .
C13 C1 C14 85(3) . .
C14 C1 Ir1 65.8(12) . .
C14 C1 C2 131(2) . .
C14 C1 C5 37.1(13) . .
C14 C1 C6 97(2) . .
C14 C1 C11 128(2) . .
C1 C2 Ir1 71.6(10) . .
C1 C2 C3 107.5(17) . .
C1 C2 C7 126(2) . .
C1 C2 C13 23.8(9) . .
C3 C2 Ir1 71.4(10) . .
C3 C2 C7 126.0(19) . .
C3 C2 C13 118.4(15) . .
C7 C2 Ir1 125.4(13) . .
C7 C2 C13 113.1(16) . .
C13 C2 Ir1 60.8(9) . .
C2 C3 Ir1 71.2(9) . .
C2 C3 C4 136.0(12) . 7_565
C2 C3 C8 125.6(17) . .
C3 C3 Ir1 77.5(4) 7_565 .
C3 C3 C2 121.9(9) 7_565 .
C3 C3 C4 43.4(7) 7_565 7_565
C3 C3 C4 107.9(9) 7_565 .
C3 C3 C8 92.2(13) 7_565 7_565
C3 C3 C8 47.2(10) 7_565 .
C4 C3 Ir1 65.1(7) 7_565 .
C4 C3 Ir1 72.6(9) . .
C4 C3 C2 107.6(14) . .
C4 C3 C4 64.5(13) . 7_565
C4 C3 C8 126.7(16) . .
C8 C3 Ir1 165.1(17) 7_565 .
C8 C3 Ir1 123.8(11) . .
C8 C3 C2 106.6(19) 7_565 .
C8 C3 C4 114.2(16) 7_565 7_565
C8 C3 C4 121.2(17) 7_565 .
C8 C3 C4 77.7(12) . 7_565
C8 C3 C8 45.0(19) 7_565 .
C3 C4 Ir1 64.1(6) 7_565 .
C3 C4 Ir1 71.2(8) . .
C3 C4 C3 28.6(10) . 7_565
C3 C4 C4 72.1(9) . 7_565
C3 C4 C9 82.4(10) 7_565 7_565
C3 C4 C9 125.7(17) . .
C3 C4 C9 107.4(13) . 7_565
C4 C4 Ir1 66.1(4) 7_565 .
C4 C4 C3 43.4(7) 7_565 7_565
C4 C4 C9 46.3(7) 7_565 7_565
C5 C4 Ir1 71.6(10) . .
C5 C4 C3 109.6(14) . .
C5 C4 C3 126.5(13) . 7_565
C5 C4 C4 134.4(10) . 7_565
C5 C4 C9 139.1(16) . 7_565
C5 C4 C9 124.6(17) . .
C9 C4 Ir1 105.2(9) 7_565 .
C9 C4 Ir1 126.6(12) . .
C9 C4 C3 105.8(14) . 7_565
C9 C4 C4 72.7(10) . 7_565
C9 C4 C9 26.4(13) . 7_565
F5 C5 Ir1 153.5(13) . .
F5 C5 C13 143.6(14) . .
C1 C5 Ir1 71.0(11) . .
C1 C5 F5 134.7(16) . .
C1 C5 C13 18.6(9) . .
C1 C5 C15 113.3(19) . .
C4 C5 Ir1 72.5(10) . .
C4 C5 F5 99.6(15) . .
C4 C5 C1 107.7(17) . .
C4 C5 C13 112.5(14) . .
C4 C5 C15 138.2(18) . .
C13 C5 Ir1 58.5(8) . .
C14 C5 Ir1 66.3(16) . .
C14 C5 F5 119(2) . .
C14 C5 C1 55.1(19) . .
C14 C5 C4 139(2) . .
C14 C5 C13 39.7(17) . .
C14 C5 C15 75.4(19) . .
C15 C5 Ir1 128.3(13) . .
C15 C5 F5 44.1(9) . .
C15 C5 C13 108.9(15) . .
F2 C6 C1 124(3) . .
F2 C6 C13 139(3) . .
C11 C6 F2 74(3) . .
C11 C6 C1 81(2) . .
C11 C6 C13 73.0(19) . .
C13 C6 C1 25.7(9) . .
F3 C7 C2 86.9(19) . .
C3 C8 C3 40.7(14) 7_565 .
C8 C8 C3 47.2(10) 7_565 .
C8 C8 C3 87.9(13) 7_565 7_565
C4 C9 C4 60.9(12) . 7_565
C9 C9 C4 46.3(7) 7_565 7_565
C9 C9 C4 107.3(10) 7_565 .
F1 C11 F3 103(2) . .
F1 C11 C1 134.7(17) . .
F1 C11 C13 112.0(18) . .
F2 C11 F1 108.2(17) . .
F2 C11 F3 109(2) . .
F2 C11 C1 101.9(18) . .
F2 C11 C13 116(2) . .
F3 C11 C1 98.1(16) . .
F3 C11 C13 108.2(16) . .
C6 C11 F1 110(3) . .
C6 C11 F2 55(2) . .
C6 C11 F3 147(3) . .
C6 C11 C1 62.3(18) . .
C6 C11 C13 64.6(18) . .
C13 C11 C1 22.7(9) . .
C1 C13 Ir1 100(3) . .
C1 C13 C2 60(3) . .
C1 C13 C5 44(3) . .
C1 C13 C6 89(3) . .
C1 C13 C11 99(3) . .
C1 C13 C14 65(3) . .
C2 C13 Ir1 74.8(9) . .
C2 C13 C5 82.9(12) . .
C5 C13 Ir1 71.0(8) . .
C6 C13 Ir1 163.8(19) . .
C6 C13 C2 121(2) . .
C6 C13 C5 108.1(17) . .
C6 C13 C11 42.4(15) . .
C11 C13 Ir1 146.5(15) . .
C11 C13 C2 91.6(15) . .
C11 C13 C5 138.5(17) . .
C14 C13 Ir1 73.0(11) . .
C14 C13 C2 107.5(17) . .
C14 C13 C5 25.3(11) . .
C14 C13 C6 99.3(19) . .
C14 C13 C11 140.4(19) . .
C1 C14 Ir1 82.8(14) . .
C1 C14 C13 30.5(10) . .
C1 C14 C15 128.9(18) . .
C5 C14 Ir1 91.1(18) . .
C5 C14 C1 88(2) . .
C5 C14 C13 115(3) . .
C5 C14 C15 70.3(18) . .
C13 C14 Ir1 70.2(11) . .
C13 C14 C15 149.2(17) . .
C15 C14 Ir1 140.5(13) . .
F4 C15 C5 114.8(15) . .
F4 C15 C14 103.3(14) . .
F5 C15 F4 99.1(14) . .
F5 C15 C5 79.0(13) . .
F5 C15 C14 113.0(14) . .
F6 C15 F4 103.9(17) . .
F6 C15 F5 119(2) . .
F6 C15 C5 134.1(16) . .
F6 C15 C14 115.0(14) . .
C5 C15 C14 34.3(10) . .
O1 C16 Ir1 179.8(12) . .

loop_
_geom_bond_atom_site_label_1
_geom_bond_atom_site_label_2
_geom_bond_distance
_geom_bond_site_symmetry_2
Ir1 C1 2.255(19) 7_565
Ir1 C1 2.255(19) .
Ir1 C2 2.255(16) .
Ir1 C2 2.255(16) 7_565
Ir1 C3 2.258(16) 7_565
Ir1 C3 2.258(16) .
Ir1 C5 2.264(18) .
Ir1 C13 2.040(18) 7_565
Ir1 C13 2.040(18) .
Ir1 C14 2.074(16) .
Ir1 C14 2.074(16) 7_565
Ir1 C16 1.847(12) .
O1 C16 1.134(15) .
F1 C11 1.32(2) .
F2 C6 1.10(3) .
F2 C11 1.29(3) .
F3 C7 1.35(3) .
F3 C11 1.36(3) .
F4 C15 1.40(2) .
F5 C5 1.71(2) .
F5 C15 1.21(2) .
F6 C15 1.15(2) .
C1 C2 1.42(3) .
C1 C5 1.44(3) .
C1 C6 1.53(3) .
C1 C11 1.70(3) .
C1 C13 0.66(2) .
C1 C14 1.18(3) .
C2 C3 1.44(2) .
C2 C7 1.52(3) .
C2 C13 1.64(2) .
C3 C3 0.98(3) 7_565
C3 C4 1.41(2) .
C3 C4 1.95(2) 7_565
C3 C8 1.10(2) 7_565
C3 C8 1.50(2) .
C4 C3 1.95(2) 7_565
C4 C4 1.85(3) 7_565
C4 C5 1.40(3) .
C4 C9 2.02(2) 7_565
C4 C9 1.53(2) .
C5 C13 1.85(3) .
C5 C14 0.87(2) .
C5 C15 1.46(2) .
C6 C11 1.04(3) .
C6 C13 1.39(3) .
C8 C3 1.10(2) 7_565
C8 C8 1.06(4) 7_565
C9 C4 2.02(2) 7_565
C9 C9 0.94(4) 7_565
C11 C13 1.47(2) .
C13 C14 1.30(3) .
C14 C15 1.50(2) .
